data_4103637
loop_
_publ_author_name
'K. Cory MacLeod'
'Julia L. Conway'
'Brian O. Patrick'
'Kevin M. Smith'

_publ_section_title
;
 Exploring Chromium(III)-Alkyl Bond Homolysis with CpCr[(ArNCMe)2CH](R)
 Complexes
;
_journal_name_full 'Journal of the American Chemical Society'
_journal_page_first 17325
_journal_page_last 17334
_journal_paper_doi 10.1021/ja1083392
_journal_volume 132
_journal_year 2010
_chemical_formula_sum 'C38 H53 Cr N2 O'
_chemical_formula_weight 605.82
_chemical_name_systematic
; 
 ? 
;
_space_group_IT_number 62
_symmetry_cell_setting orthorhombic
_symmetry_space_group_name_Hall '-P 2ac 2n'
_symmetry_space_group_name_H-M 'P n m a'
_atom_sites_solution_hydrogens geom
_atom_sites_solution_primary direct
_atom_sites_solution_secondary difmap
_audit_creation_method SHELXL-97
_cell_angle_alpha 90.00
_cell_angle_beta 90.00
_cell_angle_gamma 90.00
_cell_formula_units_Z 4
_cell_length_a 16.8366(12)
_cell_length_b 20.2245(12)
_cell_length_c 9.8941(8)
_cell_measurement_reflns_used 15941
_cell_measurement_temperature 173(2)
_cell_measurement_theta_max 27.8
_cell_measurement_theta_min 2.05
_cell_volume 3369.1(4)
_computing_structure_refinement 'SHELXL-97 (Sheldrick, 1997)'
_computing_structure_solution 'SHELXS-97 (Sheldrick, 1990)'
_diffrn_ambient_temperature 173(2)
_diffrn_measured_fraction_theta_full 0.989
_diffrn_measured_fraction_theta_max 0.925
_diffrn_measurement_device_type 'Rigaku/ADSC CCD'
_diffrn_radiation_monochromator graphite
_diffrn_radiation_source 'fine-focus sealed tube'
_diffrn_radiation_type MoK\a
_diffrn_radiation_wavelength 0.71069
_diffrn_reflns_av_R_equivalents 0.0800
_diffrn_reflns_av_sigmaI/netI 0.0884
_diffrn_reflns_limit_h_max 19
_diffrn_reflns_limit_h_min -19
_diffrn_reflns_limit_k_max 25
_diffrn_reflns_limit_k_min -21
_diffrn_reflns_limit_l_max 11
_diffrn_reflns_limit_l_min -12
_diffrn_reflns_number 3813
_diffrn_reflns_theta_full 25.00
_diffrn_reflns_theta_max 27.87
_diffrn_reflns_theta_min 2.42
_exptl_absorpt_coefficient_mu 0.371
_exptl_absorpt_correction_T_max 1.0000
_exptl_absorpt_correction_T_min 0.7662
_exptl_absorpt_correction_type multi-scan
_exptl_crystal_colour black
_exptl_crystal_density_diffrn 1.194
_exptl_crystal_density_method 'not measured'
_exptl_crystal_description prism
_exptl_crystal_F_000 1308
_exptl_crystal_size_max 0.50
_exptl_crystal_size_mid 0.25
_exptl_crystal_size_min 0.12
_refine_diff_density_max 1.148
_refine_diff_density_min -0.656
_refine_diff_density_rms 0.075
_refine_ls_extinction_method none
_refine_ls_goodness_of_fit_ref 1.027
_refine_ls_hydrogen_treatment mixed
_refine_ls_matrix_type full
_refine_ls_number_parameters 236
_refine_ls_number_reflns 3813
_refine_ls_number_restraints 7
_refine_ls_restrained_S_all 1.027
_refine_ls_R_factor_all 0.0897
_refine_ls_R_factor_gt 0.0605
_refine_ls_shift/su_max 0.000
_refine_ls_shift/su_mean 0.000
_refine_ls_structure_factor_coef Fsqd
_refine_ls_weighting_details 'w=1/[\s^2^(Fo^2^)+(0.0951P)^2^+0.0000P] where P=(Fo^2^+2Fc^2^)/3'
_refine_ls_weighting_scheme calc
_refine_ls_wR_factor_gt 0.1620
_refine_ls_wR_factor_ref 0.1796
_reflns_number_gt 2617
_reflns_number_total 3813
_reflns_threshold_expression >2sigma(I)
_cod_data_source_file ja1083392_si_002_10.cif
_cod_data_source_block 6a_Dpp_C7H7O
_cod_depositor_comments
;
The following automatic conversions were performed:

'_refine_ls_weighting_scheme' value 'calc
w=1/[\s^2^(Fo^2^)+(0.0951P)^2^+0.0000P] where P=(Fo^2^+2Fc^2^)/3' was
changed to 'calc'. New tag '_refine_ls_weighting_details' was
created. The value of the new tag was set to
'w=1/[\s^2^(Fo^2^)+(0.0951P)^2^+0.0000P] where P=(Fo^2^+2Fc^2^)/3'.

Automatic conversion script
Id: cif_fix_values 3143 2015-03-26 13:38:13Z robertas 
;
_cod_database_code 4103637

loop_
_symmetry_equiv_pos_as_xyz
'x, y, z'
'x+1/2, -y+1/2, -z+1/2'
'-x, y+1/2, -z'
'-x+1/2, -y, z+1/2'
'-x, -y, -z'
'-x-1/2, y-1/2, z-1/2'
'x, -y-1/2, z'
'x-1/2, y, -z-1/2'

loop_
_atom_site_label
_atom_site_type_symbol
_atom_site_fract_x
_atom_site_fract_y
_atom_site_fract_z
_atom_site_U_iso_or_equiv
_atom_site_adp_type
_atom_site_occupancy
_atom_site_calc_flag
_atom_site_refinement_flags
_atom_site_disorder_assembly
_atom_site_disorder_group
Cr1 Cr 0.11172(3) 0.2500 0.06521(6) 0.02050(19) Uani 1 d S . 1
N1 N 0.16197(12) 0.17742(9) 0.1820(2) 0.0193(4) Uani 1 d . . 1
C1 C 0.27337(17) 0.13072(12) 0.3144(3) 0.0316(6) Uani 1 d . . 1
H1A H 0.2391 0.0916 0.3180 0.047 Uiso 1 calc R . 1
H1B H 0.2899 0.1427 0.4061 0.047 Uiso 1 calc R . 1
H1C H 0.3204 0.1209 0.2595 0.047 Uiso 1 calc R . 1
C2 C 0.22818(14) 0.18774(11) 0.2519(2) 0.0210(5) Uani 1 d . . 1
C3 C 0.2615(2) 0.2500 0.2750(4) 0.0210(7) Uani 1 d S . 1
C4 C 0.12540(15) 0.11257(12) 0.1911(3) 0.0263(6) Uani 1 d . . 1
C5 C 0.07028(17) 0.10024(13) 0.2950(3) 0.0329(6) Uani 1 d . . 1
C6 C 0.0349(2) 0.03789(16) 0.3007(4) 0.0495(9) Uani 1 d . . 1
H6 H -0.0025 0.0288 0.3703 0.059 Uiso 1 calc R . 1
C7 C 0.0525(2) -0.01060(18) 0.2088(4) 0.0632(12) Uani 1 d . . 1
H7 H 0.0271 -0.0525 0.2144 0.076 Uiso 1 calc R . 1
C8 C 0.1069(2) 0.00143(15) 0.1086(4) 0.0565(10) Uani 1 d . . 1
H8 H 0.1191 -0.0327 0.0461 0.068 Uiso 1 calc R . 1
C9 C 0.1451(2) 0.06297(13) 0.0960(3) 0.0379(7) Uani 1 d . . 1
C10 C 0.05127(18) 0.15197(15) 0.4017(3) 0.0375(7) Uani 1 d . . 1
H10 H 0.0661 0.1962 0.3644 0.045 Uiso 1 calc R . 1
C11 C -0.0362(2) 0.1543(3) 0.4404(5) 0.0801(15) Uani 1 d . . 1
H11A H -0.0688 0.1500 0.3589 0.120 Uiso 1 calc R . 1
H11B H -0.0478 0.1965 0.4848 0.120 Uiso 1 calc R . 1
H11C H -0.0481 0.1179 0.5024 0.120 Uiso 1 calc R . 1
C12 C 0.1000(3) 0.1405(2) 0.5297(4) 0.0665(12) Uani 1 d . . 1
H12A H 0.0862 0.1740 0.5972 0.100 Uiso 1 calc R . 1
H12B H 0.1567 0.1438 0.5081 0.100 Uiso 1 calc R . 1
H12C H 0.0885 0.0964 0.5657 0.100 Uiso 1 calc R . 1
C13 C 0.2051(2) 0.07305(14) -0.0149(3) 0.0474(9) Uani 1 d . . 1
H13 H 0.2224 0.1203 -0.0125 0.057 Uiso 1 calc R . 1
C14 C 0.1696(3) 0.05945(17) -0.1538(3) 0.0590(10) Uani 1 d . . 1
H14A H 0.1533 0.0130 -0.1594 0.088 Uiso 1 calc R . 1
H14B H 0.2093 0.0687 -0.2237 0.088 Uiso 1 calc R . 1
H14C H 0.1232 0.0879 -0.1677 0.088 Uiso 1 calc R . 1
C15 C 0.2791(2) 0.02959(19) 0.0051(4) 0.0596(10) Uani 1 d . . 1
H15A H 0.3054 0.0416 0.0899 0.089 Uiso 1 calc R . 1
H15B H 0.3159 0.0364 -0.0705 0.089 Uiso 1 calc R . 1
H15C H 0.2633 -0.0170 0.0084 0.089 Uiso 1 calc R . 1
O1 O 0.1835(2) 0.21513(19) -0.2031(4) 0.0344(9) Uani 0.50 d P . 1
C19 C 0.2542(4) 0.2140(4) -0.2853(7) 0.0468(16) Uani 0.50 d P . 1
H19A H 0.2460 0.2405 -0.3682 0.056 Uiso 0.50 calc PR . 1
H19B H 0.2668 0.1680 -0.3122 0.056 Uiso 0.50 calc PR . 1
C20 C 0.1990(3) 0.2602(4) -0.0882(4) 0.017(2) Uani 0.50 d P . 1
H20 H 0.1935 0.3062 -0.1243 0.021 Uiso 0.50 calc PR . 1
C21 C 0.2864(2) 0.2500 -0.0603(4) 0.0354(9) Uani 1 d S . 1
H21A H 0.2953 0.2095 -0.0061 0.043 Uiso 0.50 calc PR . 1
H21B H 0.3092 0.2883 -0.0116 0.043 Uiso 0.50 calc PR . 1
C22 C 0.3227(4) 0.243(2) -0.2011(6) 0.078(6) Uani 0.50 d P . 1
H22A H 0.3691 0.2131 -0.2000 0.094 Uiso 0.50 calc PR . 1
H22B H 0.3394 0.2867 -0.2370 0.094 Uiso 0.50 calc PR . 1
C16 C -0.0234(4) 0.2500 0.1102(7) 0.060(3) Uani 0.75 d SPD . 2
H16 H -0.0434 0.2500 0.2000 0.072 Uiso 0.75 calc SPR . 2
C17 C -0.0063(3) 0.1941(2) 0.0334(5) 0.0483(15) Uani 0.75 d PD . 2
H17 H -0.0132 0.1495 0.0613 0.058 Uiso 0.75 calc PR . 2
C18 C 0.0227(2) 0.2150(2) -0.0924(4) 0.0285(9) Uani 0.75 d PD . 2
H18 H 0.0394 0.1872 -0.1645 0.034 Uiso 0.75 calc PR . 2
C16B C 0.0274(12) 0.2500 -0.1143(19) 0.041(6) Uiso 0.25 d SPD . 3
H16B H 0.0451 0.2500 -0.2055 0.050 Uiso 0.25 calc SPR . 3
C18B C -0.0218(11) 0.2162(9) 0.0854(15) 0.045(5) Uiso 0.25 d PD . 3
H18B H -0.0415 0.1887 0.1556 0.054 Uiso 0.25 calc PR . 3
C17B C 0.0121(9) 0.1946(5) -0.0353(13) 0.031(3) Uiso 0.25 d PD . 3
H17B H 0.0228 0.1500 -0.0593 0.038 Uiso 0.25 calc PR . 3
H3 H 0.314(2) 0.2500 0.324(4) 0.019(9) Uiso 1 d S A 1

loop_
_atom_site_aniso_label
_atom_site_aniso_U_11
_atom_site_aniso_U_22
_atom_site_aniso_U_33
_atom_site_aniso_U_23
_atom_site_aniso_U_13
_atom_site_aniso_U_12
Cr1 0.0179(3) 0.0252(3) 0.0183(3) 0.000 -0.0043(2) 0.000
N1 0.0212(10) 0.0212(9) 0.0154(10) -0.0004(7) -0.0008(8) -0.0031(7)
C1 0.0386(16) 0.0257(13) 0.0306(15) 0.0029(11) -0.0108(12) 0.0056(11)
C2 0.0204(12) 0.0268(12) 0.0157(11) 0.0013(9) 0.0015(10) 0.0036(9)
C3 0.0179(17) 0.0258(16) 0.0192(18) 0.000 -0.0039(14) 0.000
C4 0.0301(14) 0.0271(13) 0.0217(13) 0.0037(10) -0.0055(11) -0.0055(10)
C5 0.0306(15) 0.0350(14) 0.0332(15) 0.0128(12) -0.0060(12) -0.0069(11)
C6 0.0468(19) 0.0507(19) 0.051(2) 0.0151(16) -0.0039(16) -0.0228(15)
C7 0.082(3) 0.049(2) 0.059(2) 0.0094(18) -0.011(2) -0.0417(19)
C8 0.093(3) 0.0304(16) 0.046(2) -0.0058(14) -0.011(2) -0.0215(17)
C9 0.058(2) 0.0257(13) 0.0305(16) 0.0000(11) -0.0045(14) -0.0084(12)
C10 0.0327(16) 0.0454(16) 0.0345(16) 0.0126(13) 0.0101(13) 0.0013(12)
C11 0.038(2) 0.136(4) 0.067(3) 0.006(3) 0.020(2) 0.014(2)
C12 0.076(3) 0.088(3) 0.036(2) -0.014(2) -0.0085(19) 0.026(2)
C13 0.087(3) 0.0241(14) 0.0312(16) -0.0103(12) 0.0107(18) -0.0060(15)
C14 0.098(3) 0.0477(19) 0.0308(18) -0.0053(14) 0.0009(19) 0.0250(19)
C15 0.070(3) 0.066(2) 0.043(2) -0.0208(19) -0.0030(19) -0.0038(19)
O1 0.036(2) 0.049(2) 0.0186(19) -0.0091(16) 0.0045(17) -0.0049(17)
C19 0.028(3) 0.075(4) 0.037(4) -0.009(3) 0.005(3) 0.003(3)
C20 0.026(2) 0.009(6) 0.0161(19) -0.0018(16) 0.0008(16) -0.0031(16)
C21 0.025(2) 0.053(2) 0.028(2) 0.000 0.0047(17) 0.000
C22 0.036(3) 0.168(17) 0.030(3) -0.029(11) 0.006(3) -0.024(11)
C16 0.014(3) 0.140(11) 0.027(4) 0.000 0.001(3) 0.000
C17 0.027(2) 0.063(3) 0.054(4) 0.036(3) -0.023(3) -0.027(2)
C18 0.0213(19) 0.038(3) 0.027(2) -0.0115(19) -0.0137(16) -0.0007(17)

loop_
_atom_type_symbol
_atom_type_description
_atom_type_scat_dispersion_real
_atom_type_scat_dispersion_imag
_atom_type_scat_source
C C 0.0033 0.0016 'International Tables Vol C Tables 4.2.6.8 and 6.1.1.4'
H H 0.0000 0.0000 'International Tables Vol C Tables 4.2.6.8 and 6.1.1.4'
N N 0.0061 0.0033 'International Tables Vol C Tables 4.2.6.8 and 6.1.1.4'
Cr Cr 0.3209 0.6236 'International Tables Vol C Tables 4.2.6.8 and 6.1.1.4'
O O 0.0106 0.0060 'International Tables Vol C Tables 4.2.6.8 and 6.1.1.4'

loop_
_geom_angle_atom_site_label_1
_geom_angle_atom_site_label_2
_geom_angle_atom_site_label_3
_geom_angle
_geom_angle_site_symmetry_1
_geom_angle_site_symmetry_3
N1 Cr1 N1 91.42(11) 7_565 .
N1 Cr1 C20 92.72(19) 7_565 .
N1 Cr1 C20 100.78(19) . .
N1 Cr1 C20 100.78(19) 7_565 7_565
N1 Cr1 C20 92.72(19) . 7_565
C20 Cr1 C20 11.2(4) . 7_565
C2 N1 C4 117.7(2) . .
C2 N1 Cr1 121.81(15) . .
C4 N1 Cr1 120.46(15) . .
N1 C2 C3 124.3(2) . .
N1 C2 C1 121.0(2) . .
C3 C2 C1 114.7(2) . .
C2 C3 C2 128.6(3) . 7_565
C2 C3 H3 115.5(2) . .
C2 C3 H3 115.5(2) 7_565 .
C5 C4 C9 121.0(2) . .
C5 C4 N1 119.0(2) . .
C9 C4 N1 120.0(2) . .
C6 C5 C4 118.1(3) . .
C6 C5 C10 120.2(3) . .
C4 C5 C10 121.6(2) . .
C7 C6 C5 121.8(3) . .
C7 C6 H6 119.1 . .
C5 C6 H6 119.1 . .
C6 C7 C8 119.8(3) . .
C6 C7 H7 120.1 . .
C8 C7 H7 120.1 . .
C7 C8 C9 121.8(3) . .
C7 C8 H8 119.1 . .
C9 C8 H8 119.1 . .
C8 C9 C4 117.4(3) . .
C8 C9 C13 119.5(3) . .
C4 C9 C13 123.1(2) . .
C5 C10 C11 113.6(3) . .
C5 C10 C12 111.0(3) . .
C11 C10 C12 108.4(3) . .
C5 C10 H10 107.9 . .
C11 C10 H10 107.9 . .
C12 C10 H10 107.9 . .
C9 C13 C14 111.7(3) . .
C9 C13 C15 111.9(3) . .
C14 C13 C15 109.3(3) . .
C9 C13 H13 107.9 . .
C14 C13 H13 107.9 . .
C15 C13 H13 107.9 . .
C20 O1 C19 110.0(4) 7_565 .
C20 O1 C20 14.9(6) 7_565 .
C19 O1 C20 107.3(4) . .
O1 C19 C22 107.9(5) . .
O1 C19 H19A 110.1 . .
C22 C19 H19A 110.1 . .
O1 C19 H19B 110.1 . .
C22 C19 H19B 110.1 . .
H19A C19 H19B 108.4 . .
O1 C20 C21 103.2(4) . .
O1 C20 Cr1 111.5(4) . .
C21 C20 Cr1 122.0(3) . .
O1 C20 H20 106.4 . .
C21 C20 H20 106.4 . .
Cr1 C20 H20 106.4 . .
C20 C21 C22 103.6(5) . .
C20 C21 H21A 111.0 . .
C22 C21 H21A 111.0 . .
C20 C21 H21B 111.0 . .
C22 C21 H21B 111.0 . .
H21A C21 H21B 109.0 . .
C21 C22 C19 103.2(7) . .
C21 C22 H22A 111.1 . .
C19 C22 H22A 111.1 . .
C21 C22 H22B 111.1 . .
C19 C22 H22B 111.1 . .
H22A C22 H22B 109.1 . .
C17 C16 C17 108.6(5) . 7_565
C17 C16 H16 125.7 . .
C17 C16 H16 125.7 7_565 .
C16 C17 C18 108.2(4) . .
C16 C17 H17 125.9 . .
C18 C17 H17 125.9 . .
C17 C18 C18 107.5(3) . 7_565
C17 C18 H18 126.2 . .
C18 C18 H18 126.2 7_565 .
C17B C16B C17B 107.4(13) 7_565 .
C17B C16B H16B 126.3 7_565 .
C17B C16B H16B 126.3 . .
C18B C18B C17B 108.2(7) 7_565 .
C18B C18B H18B 125.9 7_565 .
C17B C18B H18B 125.9 . .
C16B C17B C18B 107.8(9) . .
C16B C17B H17B 126.1 . .
C18B C17B H17B 126.1 . .

loop_
_geom_bond_atom_site_label_1
_geom_bond_atom_site_label_2
_geom_bond_distance
_geom_bond_site_symmetry_2
Cr1 N1 2.0504(19) 7_565
Cr1 N1 2.0505(19) .
Cr1 C20 2.122(4) .
Cr1 C20 2.122(4) 7_565
N1 C2 1.328(3) .
N1 C4 1.452(3) .
C1 C2 1.514(3) .
C1 H1A 0.9800 .
C1 H1B 0.9800 .
C1 H1C 0.9800 .
C2 C3 1.398(3) .
C3 C2 1.398(3) 7_565
C3 H3 1.00(4) .
C4 C5 1.407(4) .
C4 C9 1.415(4) .
C5 C6 1.396(4) .
C5 C10 1.520(4) .
C6 C7 1.370(5) .
C6 H6 0.9500 .
C7 C8 1.371(5) .
C7 H7 0.9500 .
C8 C9 1.407(4) .
C8 H8 0.9500 .
C9 C13 1.504(4) .
C10 C11 1.522(4) .
C10 C12 1.526(5) .
C10 H10 1.0000 .
C11 H11A 0.9800 .
C11 H11B 0.9800 .
C11 H11C 0.9800 .
C12 H12A 0.9800 .
C12 H12B 0.9800 .
C12 H12C 0.9800 .
C13 C14 1.525(5) .
C13 C15 1.538(5) .
C13 H13 1.0000 .
C14 H14A 0.9800 .
C14 H14B 0.9800 .
C14 H14C 0.9800 .
C15 H15A 0.9800 .
C15 H15B 0.9800 .
C15 H15C 0.9800 .
O1 C20 1.268(6) 7_565
O1 C19 1.442(7) .
O1 C20 1.481(7) .
C19 C22 1.541(17) .
C19 H19A 0.9900 .
C19 H19B 0.9900 .
C20 C21 1.512(6) .
C20 H20 1.0000 .
C21 C22 1.528(7) .
C21 H21A 0.9900 .
C21 H21B 0.9900 .
C22 H22A 0.9900 .
C22 H22B 0.9900 .
C16 C17 1.393(6) .
C16 C17 1.393(6) 7_565
C16 H16 0.9500 .
C17 C18 1.403(5) .
C17 H17 0.9500 .
C18 C18 1.417(8) 7_565
C18 H18 0.9500 .
C16B C17B 1.390(8) 7_565
C16B C17B 1.390(8) .
C16B H16B 0.9500 .
C18B C18B 1.37(4) 7_565
C18B C17B 1.394(8) .
C18B H18B 0.9500 .
C17B H17B 0.9500 .

loop_
_geom_torsion_atom_site_label_1
_geom_torsion_atom_site_label_2
_geom_torsion_atom_site_label_3
_geom_torsion_atom_site_label_4
_geom_torsion
_geom_torsion_site_symmetry_1
_geom_torsion_site_symmetry_4
N1 Cr1 N1 C2 -25.8(2) 7_565 .
C20 Cr1 N1 C2 67.3(3) . .
C20 Cr1 N1 C2 75.1(3) 7_565 .
N1 Cr1 N1 C4 153.92(15) 7_565 .
C20 Cr1 N1 C4 -113.0(3) . .
C20 Cr1 N1 C4 -105.2(2) 7_565 .
C4 N1 C2 C3 -166.8(3) . .
Cr1 N1 C2 C3 12.8(4) . .
C4 N1 C2 C1 12.7(3) . .
Cr1 N1 C2 C1 -167.61(19) . .
N1 C2 C3 C2 11.6(6) . 7_565
C1 C2 C3 C2 -168.0(3) . 7_565
C2 N1 C4 C5 88.1(3) . .
Cr1 N1 C4 C5 -91.5(3) . .
C2 N1 C4 C9 -92.1(3) . .
Cr1 N1 C4 C9 88.2(3) . .
C9 C4 C5 C6 -0.7(4) . .
N1 C4 C5 C6 179.0(2) . .
C9 C4 C5 C10 177.2(3) . .
N1 C4 C5 C10 -3.1(4) . .
C4 C5 C6 C7 0.0(5) . .
C10 C5 C6 C7 -177.9(3) . .
C5 C6 C7 C8 0.7(6) . .
C6 C7 C8 C9 -0.7(6) . .
C7 C8 C9 C4 0.0(5) . .
C7 C8 C9 C13 179.2(3) . .
C5 C4 C9 C8 0.7(4) . .
N1 C4 C9 C8 -179.0(3) . .
C5 C4 C9 C13 -178.5(3) . .
N1 C4 C9 C13 1.8(4) . .
C6 C5 C10 C11 -41.1(4) . .
C4 C5 C10 C11 141.0(3) . .
C6 C5 C10 C12 81.3(4) . .
C4 C5 C10 C12 -96.5(3) . .
C8 C9 C13 C14 57.0(4) . .
C4 C9 C13 C14 -123.9(3) . .
C8 C9 C13 C15 -65.9(4) . .
C4 C9 C13 C15 113.2(3) . .
C20 O1 C19 C22 0.3(18) 7_565 .
C20 O1 C19 C22 15.7(17) . .
C20 O1 C20 C21 68.8(4) 7_565 .
C19 O1 C20 C21 -34.0(6) . .
C20 O1 C20 Cr1 -63.8(4) 7_565 .
C19 O1 C20 Cr1 -166.6(4) . .
N1 Cr1 C20 O1 -178.3(4) 7_565 .
N1 Cr1 C20 O1 89.7(4) . .
C20 Cr1 C20 O1 45.3(4) 7_565 .
N1 Cr1 C20 C21 59.3(5) 7_565 .
N1 Cr1 C20 C21 -32.6(5) . .
C20 Cr1 C20 C21 -77.1(5) 7_565 .
O1 C20 C21 C22 38.7(17) . .
Cr1 C20 C21 C22 164.9(17) . .
C20 C21 C22 C19 -29(2) . .
O1 C19 C22 C21 9(3) . .
C17 C16 C17 C18 0.7(6) 7_565 .
C16 C17 C18 C18 -0.4(4) . 7_565
C17B C16B C17B C18B 7(3) 7_565 .
C18B C18B C17B C16B -4.5(17) 7_565 .
